data_4516501
loop_
_publ_author_name
'Kole, Goutam Kumar'
'Chanthapally, Anjana'
'Tan, Geok Kheng'
'Vittal, Jagadese J.'

_publ_section_title
;
 Solid State Packing and Photoreactivity of Alkali Metal Salts
 oftrans,trans-Muconate
;
_journal_issue 11
_journal_name_full 'Crystal Growth &amp; Design'
_journal_page_first 5555
_journal_paper_doi 10.1021/acs.cgd.5b01213
_journal_volume 15
_journal_year 2015
_chemical_formula_sum 'C6 H4 K2 O4'
_chemical_formula_weight 218.29
_space_group_crystal_system monoclinic
_space_group_IT_number 14
_space_group_name_Hall '-P 2yn'
_space_group_name_H-M_alt 'P 1 21/n 1'
_atom_sites_solution_hydrogens geom
_audit_creation_method SHELXL-2014/6
_cell_angle_alpha 90
_cell_angle_beta 117.978(2)
_cell_angle_gamma 90
_cell_formula_units_Z 2
_cell_length_a 10.765(2)
_cell_length_b 3.9739(7)
_cell_length_c 11.261(2)
_cell_measurement_reflns_used 2223
_cell_measurement_temperature 100(2)
_cell_measurement_theta_max 30.53
_cell_measurement_theta_min 3.59
_cell_volume 425.43(13)
_computing_cell_refinement 'Bruker SMART'
_computing_data_collection 'Bruker SMART'
_computing_data_reduction 'Bruker SAINT'
_computing_molecular_graphics 'Bruker SHELXTL'
_computing_publication_material 'Bruker SHELXTL'
_computing_structure_refinement 'SHELXL-2014/6 (Sheldrick, 2014)'
_computing_structure_solution 'Bruker SHELXTL'
_diffrn_ambient_temperature 100(2)
_diffrn_measured_fraction_theta_full 0.990
_diffrn_measured_fraction_theta_max 0.988
_diffrn_measurement_device_type 'CCD area detector'
_diffrn_measurement_method 'phi and omega scans'
_diffrn_radiation_type MoK\a
_diffrn_radiation_wavelength 0.71073
_diffrn_reflns_av_R_equivalents 0.0265
_diffrn_reflns_av_unetI/netI 0.0268
_diffrn_reflns_Laue_measured_fraction_full 0.990
_diffrn_reflns_Laue_measured_fraction_max 0.988
_diffrn_reflns_limit_h_max 11
_diffrn_reflns_limit_h_min -13
_diffrn_reflns_limit_k_max 4
_diffrn_reflns_limit_k_min -5
_diffrn_reflns_limit_l_max 14
_diffrn_reflns_limit_l_min -14
_diffrn_reflns_number 2695
_diffrn_reflns_point_group_measured_fraction_full 0.990
_diffrn_reflns_point_group_measured_fraction_max 0.988
_diffrn_reflns_theta_full 25.242
_diffrn_reflns_theta_max 27.472
_diffrn_reflns_theta_min 2.160
_exptl_absorpt_coefficient_mu 1.082
_exptl_absorpt_correction_T_max 0.7461
_exptl_absorpt_correction_T_min 0.6122
_exptl_absorpt_correction_type multi-scan
_exptl_absorpt_process_details 'SADABS (Sheldrick, 2011)'
_exptl_crystal_colour Colourless
_exptl_crystal_density_diffrn 1.704
_exptl_crystal_density_meas ?
_exptl_crystal_density_method 'not measured'
_exptl_crystal_description Block
_exptl_crystal_F_000 220
_exptl_crystal_size_max 0.60
_exptl_crystal_size_mid 0.40
_exptl_crystal_size_min 0.30
_refine_diff_density_max 0.621
_refine_diff_density_min -0.434
_refine_diff_density_rms 0.109
_refine_ls_extinction_coef 0.108(15)
_refine_ls_extinction_expression Fc^*^=kFc[1+0.001xFc^2^\l^3^/sin(2\q)]^-1/4^
_refine_ls_extinction_method SHELXL
_refine_ls_goodness_of_fit_ref 1.096
_refine_ls_hydrogen_treatment constr
_refine_ls_matrix_type full
_refine_ls_number_parameters 56
_refine_ls_number_reflns 962
_refine_ls_number_restraints 0
_refine_ls_restrained_S_all 1.096
_refine_ls_R_factor_all 0.0382
_refine_ls_R_factor_gt 0.0372
_refine_ls_shift/su_max 0.000
_refine_ls_shift/su_mean 0.000
_refine_ls_structure_factor_coef Fsqd
_refine_ls_weighting_details 'w=1/[\s^2^(Fo^2^)+(0.0790P)^2^+0.2914P] where P=(Fo^2^+2Fc^2^)/3'
_refine_ls_weighting_scheme calc
_refine_ls_wR_factor_gt 0.1183
_refine_ls_wR_factor_ref 0.1205
_reflns_Friedel_coverage 0.000
_reflns_number_gt 930
_reflns_number_total 962
_reflns_threshold_expression 'I > 2\s(I)'
_cod_data_source_file cg5b01213_si_002.cif
_cod_data_source_block b629jj
_cod_depositor_comments
;
The following automatic conversions were performed:

data item '_exptl_absorpt_correction_type' value 'Multi-scan' was
changed to 'multi-scan' in accordance with the
/home/saulius/struct/COD-crude-data/automatic-downloads/DataCite-retrospective/ACS/depositions/lib/dictionaries/cif_core.dic
dictionary named 'cif_core.dic' version 2.4.2 last updated on
2011-04-26.

data item '_exptl_crystal_density_meas' value 'Not Measured' was
changed to '?' -- the value is perceived as not measured.

Automatic conversion script
Id: cif_fix_values 6909 2019-04-08 15:41:33Z antanas 
;
_cod_original_sg_symbol_H-M 'P 21/n'
_cod_database_code 4516501
_shelx_space_group_comment
; 
The symmetry employed for this shelxl refinement is uniquely defined 
by the following loop, which should always be used as a source of 
symmetry information in preference to the above space-group names. 
They are only intended as comments. 
;
_exptl_absorpt_special_details
;
 ?
;
_shelxl_version_number 2014/6

loop_
_space_group_symop_operation_xyz
'x, y, z'
'-x+1/2, y+1/2, -z+1/2'
'-x, -y, -z'
'x-1/2, -y-1/2, z-1/2'

loop_
_atom_site_label
_atom_site_type_symbol
_atom_site_fract_x
_atom_site_fract_y
_atom_site_fract_z
_atom_site_U_iso_or_equiv
_atom_site_adp_type
_atom_site_occupancy
_atom_site_site_symmetry_order
_atom_site_calc_flag
_atom_site_refinement_flags_posn
_atom_site_refinement_flags_adp
K1 K 0.81501(5) 0.70778(13) 0.43013(4) 0.0264(3) Uani 1 1 d . .
O1 O 0.42993(19) 0.2933(4) 0.10960(16) 0.0326(5) Uani 1 1 d . .
O2 O 0.63525(18) 0.1850(4) 0.28851(16) 0.0307(4) Uani 1 1 d . .
C1 C 0.5117(2) 0.2944(5) 0.2339(2) 0.0229(5) Uani 1 1 d . .
C2 C 0.4570(2) 0.4442(6) 0.3227(2) 0.0288(5) Uani 1 1 d . .
H2 H 0.3689 0.5572 0.2814 0.035 Uiso 1 1 calc R U
C3 C 0.5254(2) 0.4269(6) 0.4562(2) 0.0284(5) Uani 1 1 d . .
H3 H 0.6130 0.3118 0.4969 0.034 Uiso 1 1 calc R U

loop_
_atom_site_aniso_label
_atom_site_aniso_U_11
_atom_site_aniso_U_22
_atom_site_aniso_U_33
_atom_site_aniso_U_23
_atom_site_aniso_U_13
_atom_site_aniso_U_12
K1 0.0284(4) 0.0271(4) 0.0196(3) 0.00095(15) 0.0080(2) 0.00023(16)
O1 0.0350(10) 0.0398(10) 0.0143(7) -0.0031(6) 0.0042(7) 0.0028(7)
O2 0.0291(9) 0.0388(10) 0.0232(8) 0.0010(6) 0.0114(7) 0.0059(7)
C1 0.0271(11) 0.0224(10) 0.0176(9) -0.0009(7) 0.0092(8) -0.0016(7)
C2 0.0300(11) 0.0332(12) 0.0235(10) -0.0025(8) 0.0128(9) 0.0029(9)
C3 0.0329(11) 0.0311(12) 0.0258(10) -0.0020(9) 0.0175(9) 0.0000(9)

loop_
_atom_type_symbol
_atom_type_description
_atom_type_scat_dispersion_real
_atom_type_scat_dispersion_imag
_atom_type_scat_source
C C 0.0033 0.0016 'International Tables Vol C Tables 4.2.6.8 and 6.1.1.4'
H H 0.0000 0.0000 'International Tables Vol C Tables 4.2.6.8 and 6.1.1.4'
O O 0.0106 0.0060 'International Tables Vol C Tables 4.2.6.8 and 6.1.1.4'
K K 0.2009 0.2494 'International Tables Vol C Tables 4.2.6.8 and 6.1.1.4'

loop_
_geom_angle_atom_site_label_1
_geom_angle_atom_site_label_2
_geom_angle_atom_site_label_3
_geom_angle
_geom_angle_site_symmetry_1
_geom_angle_site_symmetry_3
O2 K1 O1 82.69(5) 1_565 4_676
O2 K1 O1 158.88(6) 1_565 4_666
O1 K1 O1 95.40(5) 4_676 4_666
O2 K1 O2 83.04(5) 1_565 2_655
O1 K1 O2 118.89(5) 4_676 2_655
O1 K1 O2 115.68(6) 4_666 2_655
O2 K1 O2 94.28(6) 1_565 .
O1 K1 O2 159.44(6) 4_676 .
O1 K1 O2 80.13(5) 4_666 .
O2 K1 O2 80.65(5) 2_655 .
O2 K1 O1 106.91(5) 1_565 2_655
O1 K1 O1 84.14(6) 4_676 2_655
O1 K1 O1 93.75(5) 4_666 2_655
O2 K1 O1 45.23(5) 2_655 2_655
O2 K1 O1 116.04(5) . 2_655
O2 K1 C1 91.98(6) 1_565 2_655
O1 K1 C1 99.65(6) 4_676 2_655
O1 K1 C1 109.03(6) 4_666 2_655
O2 K1 C1 22.74(5) 2_655 2_655
O2 K1 C1 100.77(5) . 2_655
O1 K1 C1 23.08(5) 2_655 2_655
O2 K1 K1 150.21(4) 1_565 3_766
O1 K1 K1 89.21(4) 4_676 3_766
O1 K1 K1 50.22(4) 4_666 3_766
O2 K1 K1 75.92(4) 2_655 3_766
O2 K1 K1 102.69(4) . 3_766
O1 K1 K1 43.53(3) 2_655 3_766
C1 K1 K1 61.09(4) 2_655 3_766
O2 K1 K1 135.83(4) 1_565 1_545
O1 K1 K1 137.64(4) 4_676 1_545
O1 K1 K1 42.24(4) 4_666 1_545
O2 K1 K1 88.12(4) 2_655 1_545
O2 K1 K1 41.56(4) . 1_545
O1 K1 K1 96.50(4) 2_655 1_545
C1 K1 K1 96.18(4) 2_655 1_545
K1 K1 K1 64.927(16) 3_766 1_545
O2 K1 K1 86.43(4) 1_565 2_645
O1 K1 K1 156.91(4) 4_676 2_645
O1 K1 K1 101.92(4) 4_666 2_645
O2 K1 K1 39.15(4) 2_655 2_645
O2 K1 K1 41.55(3) . 2_645
O1 K1 K1 79.64(4) 2_655 2_645
C1 K1 K1 60.35(4) 2_655 2_645
K1 K1 K1 90.228(17) 3_766 2_645
K1 K1 K1 61.224(8) 1_545 2_645
O2 K1 K1 41.16(4) 1_565 2_655
O1 K1 K1 102.04(4) 4_676 2_655
O1 K1 K1 156.82(4) 4_666 2_655
O2 K1 K1 41.94(4) 2_655 2_655
O2 K1 K1 88.40(4) . 2_655
O1 K1 K1 73.21(3) 2_655 2_655
C1 K1 K1 53.25(4) 2_655 2_655
K1 K1 K1 114.33(2) 3_766 2_655
K1 K1 K1 118.776(8) 1_545 2_655
K1 K1 K1 57.552(17) 2_645 2_655
O2 K1 K1 97.22(4) 1_565 3_776
O1 K1 K1 44.96(4) 4_676 3_776
O1 K1 K1 96.09(4) 4_666 3_776
O2 K1 K1 78.84(4) 2_655 3_776
O2 K1 K1 155.02(4) . 3_776
O1 K1 K1 39.18(3) 2_655 3_776
C1 K1 K1 56.84(4) 2_655 3_776
K1 K1 K1 58.417(18) 3_766 3_776
K1 K1 K1 123.344(15) 1_545 3_776
K1 K1 K1 117.16(2) 2_645 3_776
K1 K1 K1 85.826(15) 2_655 3_776
C1 O1 K1 132.15(14) . 4_575
C1 O1 K1 132.44(14) . 4_565
K1 O1 K1 95.40(5) 4_575 4_565
C1 O1 K1 87.44(14) . 2_645
K1 O1 K1 95.87(6) 4_575 2_645
K1 O1 K1 86.25(5) 4_565 2_645
C1 O2 K1 148.57(15) . 1_545
C1 O2 K1 99.04(13) . 2_645
K1 O2 K1 99.70(6) 1_545 2_645
C1 O2 K1 108.39(13) . .
K1 O2 K1 94.28(6) 1_545 .
K1 O2 K1 96.51(6) 2_645 .
O2 C1 O1 124.9(2) . .
O2 C1 C2 117.98(19) . .
O1 C1 C2 117.1(2) . .
O2 C1 K1 58.22(11) . 2_645
O1 C1 K1 69.48(13) . 2_645
C2 C1 K1 160.75(15) . 2_645
C3 C2 C1 123.4(2) . .
C2 C3 C3 124.1(3) . 3_666

loop_
_geom_bond_atom_site_label_1
_geom_bond_atom_site_label_2
_geom_bond_distance
_geom_bond_site_symmetry_2
K1 O2 2.6436(17) 1_565
K1 O1 2.6833(18) 4_676
K1 O1 2.6897(17) 4_666
K1 O2 2.7558(17) 2_655
K1 O2 2.7765(18) .
K1 O1 3.001(2) 2_655
K1 C1 3.201(2) 2_655
K1 K1 3.8970(11) 3_766
K1 K1 3.9739(7) 1_545
K1 K1 4.1276(10) 2_645
K1 K1 4.1276(10) 2_655
K1 K1 4.2253(11) 3_776
O1 C1 1.257(3) .
O1 K1 2.6832(17) 4_575
O1 K1 2.6897(17) 4_565
O1 K1 3.001(2) 2_645
O2 C1 1.253(3) .
O2 K1 2.6435(17) 1_545
O2 K1 2.7557(17) 2_645
C1 C2 1.501(3) .
C1 K1 3.201(2) 2_645
C2 C3 1.330(3) .
C3 C3 1.455(4) 3_666
